data_4322135
loop_
_publ_author_name
'Mark T. Miller'
'Peter K. Gantzel'
'Timothy B. Karpishin'

_publ_section_title
;
 Effects of Sterics and Electronic Delocalization on the Photophysical,
 Structural, and Electrochemical Properties of 2,9-Disubstituted
 1,10-Phenanthroline Copper(I) Complexes
;
_journal_name_full 'Inorganic Chemistry'
_journal_page_first 3414
_journal_page_last 3422
_journal_paper_doi 10.1021/ic9900399
_journal_volume 38
_journal_year 1999
_chemical_formula_sum 'C54.63 H45.5 Cu F6 N4 O0.63 P'
_chemical_formula_weight 976.46
_chemical_name_systematic
; 
 ? 
;
_space_group_IT_number 15
_symmetry_cell_setting monoclinic
_symmetry_space_group_name_Hall '-C 2yc'
_symmetry_space_group_name_H-M 'C 1 2/c 1'
_atom_sites_solution_hydrogens geom
_atom_sites_solution_primary direct
_atom_sites_solution_secondary difmap
_audit_creation_method SHELXL
_cell_angle_alpha 90.00
_cell_angle_beta 100.080(10)
_cell_angle_gamma 90.00
_cell_formula_units_Z 8
_cell_length_a 23.096(6)
_cell_length_b 23.387(6)
_cell_length_c 17.873(7)
_cell_measurement_temperature 295(2)
_cell_volume 9505(5)
_computing_structure_refinement 'SHELXL-93 (Sheldrick, 1993)'
_computing_structure_solution 'SHELXS-86 (Sheldrick, 1990)'
_diffrn_ambient_temperature 295(2)
_diffrn_radiation_monochromator graphite
_diffrn_radiation_source 'fine-focus sealed tube'
_diffrn_radiation_type MoK\a
_diffrn_radiation_wavelength 0.71073
_diffrn_reflns_av_R_equivalents 0.0262
_diffrn_reflns_av_sigmaI/netI 0.0349
_diffrn_reflns_limit_h_max 27
_diffrn_reflns_limit_h_min -27
_diffrn_reflns_limit_k_max 0
_diffrn_reflns_limit_k_min -27
_diffrn_reflns_limit_l_max 21
_diffrn_reflns_limit_l_min 0
_diffrn_reflns_number 8664
_diffrn_reflns_theta_max 25.00
_diffrn_reflns_theta_min 1.59
_exptl_absorpt_coefficient_mu 0.560
_exptl_crystal_density_diffrn 1.365
_exptl_crystal_F_000 4034
_exptl_crystal_size_max 1.50
_exptl_crystal_size_mid 0.40
_exptl_crystal_size_min 0.40
_refine_diff_density_max 0.468
_refine_diff_density_min -0.289
_refine_diff_density_rms 0.065
_refine_ls_extinction_method none
_refine_ls_goodness_of_fit_all 1.065
_refine_ls_goodness_of_fit_obs 1.109
_refine_ls_matrix_type full
_refine_ls_number_parameters 625
_refine_ls_number_reflns 8378
_refine_ls_number_restraints 0
_refine_ls_restrained_S_all 1.079
_refine_ls_restrained_S_obs 1.109
_refine_ls_R_factor_all 0.0946
_refine_ls_R_factor_obs 0.0602
_refine_ls_shift/esd_max 0.797
_refine_ls_shift/esd_mean 0.027
_refine_ls_structure_factor_coef Fsqd
_refine_ls_weighting_details 'w=1/[\s^2^(Fo^2^)+(0.0740P)^2^+16.3757P] where P=(Fo^2^+2Fc^2^)/3'
_refine_ls_weighting_scheme calc
_refine_ls_wR_factor_all 0.1753
_refine_ls_wR_factor_obs 0.1453
_reflns_number_observed 5631
_reflns_number_total 8382
_reflns_observed_criterion >2sigma(I)
_cod_data_source_file ic9900399_2.cif
_cod_data_source_block j
_cod_depositor_comments
;
The following automatic conversions were performed:

'_refine_ls_weighting_scheme' value 'calc
w=1/[\s^2^(Fo^2^)+(0.0740P)^2^+16.3757P] where P=(Fo^2^+2Fc^2^)/3'
was changed to 'calc'. New tag '_refine_ls_weighting_details' was
created. The value of the new tag was set to
'w=1/[\s^2^(Fo^2^)+(0.0740P)^2^+16.3757P] where P=(Fo^2^+2Fc^2^)/3'.

Automatic conversion script
Id: cif_fix_values 3143 2015-03-26 13:38:13Z robertas 
;
_cod_original_cell_volume 9505.0(51)
_cod_original_formula_sum 'C54.63 H45.50 Cu F6 N4 O0.63 P'
_cod_database_code 4322135

loop_
_symmetry_equiv_pos_as_xyz
'x, y, z'
'-x, y, -z+1/2'
'x+1/2, y+1/2, z'
'-x+1/2, y+1/2, -z+1/2'
'-x, -y, -z'
'x, -y, z-1/2'
'-x+1/2, -y+1/2, -z'
'x+1/2, -y+1/2, z-1/2'

loop_
_atom_site_aniso_label
_atom_site_aniso_U_11
_atom_site_aniso_U_22
_atom_site_aniso_U_33
_atom_site_aniso_U_23
_atom_site_aniso_U_13
_atom_site_aniso_U_12
Cu1 0.0534(3) 0.0522(3) 0.0643(3) -0.0073(2) 0.0193(2) 0.0030(2)
N1A 0.050(2) 0.058(2) 0.063(2) -0.003(2) 0.012(2) 0.003(2)
N2A 0.052(2) 0.050(2) 0.051(2) -0.0013(14) 0.015(2) -0.0016(15)
C1A 0.059(3) 0.080(3) 0.072(3) 0.002(3) 0.010(2) 0.009(2)
C2A 0.063(3) 0.114(5) 0.095(4) -0.003(4) 0.004(3) 0.028(3)
C3A 0.084(4) 0.100(4) 0.111(5) -0.002(4) 0.025(3) 0.044(3)
C4A 0.076(3) 0.076(3) 0.083(3) 0.000(3) 0.023(3) 0.022(3)
C5A 0.060(3) 0.056(2) 0.065(3) 0.002(2) 0.025(2) 0.011(2)
C6A 0.063(3) 0.051(2) 0.055(2) -0.001(2) 0.022(2) 0.003(2)
C7A 0.085(3) 0.058(3) 0.061(3) -0.005(2) 0.030(2) 0.002(2)
C8A 0.098(4) 0.065(3) 0.064(3) -0.019(2) 0.022(3) -0.012(3)
C9A 0.083(3) 0.073(3) 0.058(3) -0.006(2) 0.012(2) -0.009(3)
C10A 0.060(3) 0.062(3) 0.046(2) 0.003(2) 0.012(2) -0.006(2)
C11A 0.114(5) 0.070(3) 0.078(3) -0.014(3) 0.036(3) 0.015(3)
C12A 0.105(4) 0.072(3) 0.098(4) -0.007(3) 0.048(4) 0.034(3)
C1C 0.052(3) 0.083(3) 0.066(3) 0.005(2) 0.001(2) 0.002(2)
C2C 0.067(3) 0.089(4) 0.068(3) -0.001(3) 0.002(2) -0.003(3)
C3C 0.092(4) 0.102(4) 0.067(3) -0.008(3) 0.013(3) 0.000(3)
C4C 0.101(4) 0.098(4) 0.076(4) -0.006(3) -0.006(3) -0.004(4)
C5C 0.088(4) 0.088(4) 0.095(4) 0.015(3) -0.016(3) -0.023(3)
C6C 0.059(3) 0.094(4) 0.075(3) 0.019(3) -0.002(2) -0.003(3)
C7C 0.078(4) 0.142(6) 0.124(5) 0.040(4) 0.028(4) 0.002(4)
C1D 0.054(2) 0.071(3) 0.049(2) -0.003(2) -0.001(2) 0.000(2)
C2D 0.075(3) 0.071(3) 0.056(3) 0.006(2) -0.004(2) -0.004(3)
C3D 0.117(5) 0.069(4) 0.098(4) 0.006(3) -0.010(4) 0.017(3)
C4D 0.109(5) 0.108(5) 0.106(5) -0.015(4) -0.015(4) 0.042(4)
C5D 0.065(3) 0.136(6) 0.085(4) -0.013(4) 0.003(3) 0.027(4)
C6D 0.055(3) 0.103(4) 0.059(3) -0.003(3) 0.005(2) 0.001(3)
C7D 0.066(3) 0.139(5) 0.088(4) 0.005(4) 0.023(3) -0.016(3)
C8D 0.102(4) 0.099(4) 0.072(3) 0.016(3) 0.014(3) -0.024(3)
N1B 0.053(2) 0.043(2) 0.044(2) -0.0015(14) 0.0084(14) 0.0013(14)
N2B 0.055(2) 0.041(2) 0.045(2) -0.0016(13) 0.0126(14) -0.0028(14)
C1B 0.068(3) 0.043(2) 0.051(2) 0.001(2) 0.011(2) 0.002(2)
C2B 0.085(3) 0.041(2) 0.081(3) 0.002(2) 0.019(3) 0.010(2)
C3B 0.074(3) 0.056(3) 0.077(3) 0.002(2) 0.012(2) 0.023(2)
C4B 0.051(2) 0.062(3) 0.058(2) -0.006(2) 0.007(2) 0.010(2)
C5B 0.044(2) 0.049(2) 0.046(2) -0.003(2) 0.006(2) 0.001(2)
C6B 0.046(2) 0.051(2) 0.046(2) -0.005(2) 0.009(2) -0.003(2)
C7B 0.054(2) 0.069(3) 0.061(3) -0.003(2) 0.013(2) -0.009(2)
C8B 0.069(3) 0.080(3) 0.087(3) -0.001(3) 0.035(3) -0.022(3)
C9B 0.095(4) 0.054(3) 0.088(3) 0.009(2) 0.037(3) -0.014(3)
C10B 0.075(3) 0.049(2) 0.053(2) 0.002(2) 0.018(2) -0.006(2)
C11B 0.046(2) 0.091(4) 0.084(3) -0.005(3) 0.023(2) 0.000(2)
C12B 0.053(3) 0.085(4) 0.083(3) -0.007(3) 0.016(2) 0.015(2)
C1E 0.069(3) 0.043(2) 0.060(2) 0.010(2) 0.014(2) -0.002(2)
C2E 0.083(3) 0.059(3) 0.064(3) 0.000(2) 0.020(2) -0.010(2)
C3E 0.096(4) 0.085(4) 0.080(3) 0.002(3) 0.033(3) -0.009(3)
C4E 0.082(4) 0.081(4) 0.106(4) 0.015(3) 0.030(3) -0.014(3)
C5E 0.087(4) 0.059(3) 0.097(4) 0.008(3) 0.016(3) -0.017(3)
C6E 0.077(3) 0.048(2) 0.071(3) 0.005(2) 0.009(2) -0.001(2)
C7E 0.102(4) 0.065(3) 0.094(4) -0.016(3) 0.007(3) -0.010(3)
C1F 0.093(3) 0.038(2) 0.064(3) 0.006(2) 0.032(3) 0.002(2)
C2F 0.099(4) 0.050(3) 0.086(4) 0.018(2) 0.036(3) 0.018(3)
C3F 0.116(5) 0.089(4) 0.127(5) 0.049(4) 0.054(4) 0.041(4)
C4F 0.186(8) 0.076(4) 0.140(7) 0.031(4) 0.105(6) 0.061(5)
C5F 0.188(8) 0.058(4) 0.113(5) 0.001(3) 0.071(5) 0.023(4)
C6F 0.131(5) 0.045(3) 0.084(4) 0.000(2) 0.047(3) -0.002(3)
C7F 0.155(6) 0.082(4) 0.088(4) -0.026(3) 0.026(4) -0.029(4)
C8F 0.104(4) 0.090(4) 0.088(4) 0.010(3) 0.002(3) 0.018(3)
P1 0.0718(9) 0.0578(8) 0.1178(12) 0.0107(7) 0.0209(8) -0.0042(6)
F1 0.105(3) 0.106(3) 0.193(4) 0.014(3) 0.064(3) -0.002(2)
F2 0.226(6) 0.263(7) 0.141(4) 0.013(4) -0.042(4) -0.052(5)
F3 0.085(3) 0.122(3) 0.462(10) 0.081(5) 0.111(4) 0.021(2)
F4 0.260(6) 0.182(5) 0.118(3) -0.028(3) 0.045(4) -0.014(4)
F5 0.153(4) 0.066(2) 0.332(7) 0.051(3) 0.071(4) 0.013(2)
F6 0.122(3) 0.065(2) 0.238(5) 0.019(2) 0.053(3) -0.010(2)
O1X 0.125(8) 0.176(10) 0.143(10) -0.002(7) 0.038(10) 0.017(8)
C2X 0.113(11) 0.153(14) 0.208(17) -0.119(14) 0.100(12) -0.021(10)

loop_
_atom_site_label
_atom_site_type_symbol
_atom_site_fract_x
_atom_site_fract_y
_atom_site_fract_z
_atom_site_U_iso_or_equiv
_atom_site_thermal_displace_type
_atom_site_occupancy
_atom_site_calc_flag
_atom_site_refinement_flags
_atom_site_disorder_group
Cu1 Cu 0.23965(2) 0.04659(2) 0.68509(3) 0.0556(2) Uani 1 d . .
N1A N 0.16031(14) 0.07902(14) 0.6908(2) 0.0565(8) Uani 1 d . .
N2A N 0.25903(14) 0.08251(13) 0.7966(2) 0.0504(8) Uani 1 d . .
C1A C 0.1093(2) 0.0726(2) 0.6428(3) 0.0703(12) Uani 1 d . .
C2A C 0.0624(2) 0.1117(3) 0.6432(3) 0.092(2) Uani 1 d . .
H2AA H 0.0281(2) 0.1085(3) 0.6073(3) 0.110 Uiso 1 calc R .
C3A C 0.0676(3) 0.1540(3) 0.6964(3) 0.097(2) Uani 1 d . .
H3AA H 0.0372(3) 0.1802(3) 0.6958(3) 0.117 Uiso 1 calc R .
C4A C 0.1182(2) 0.1584(2) 0.7518(3) 0.0772(14) Uani 1 d . .
C5A C 0.1642(2) 0.1203(2) 0.7457(2) 0.0587(10) Uani 1 d . .
C6A C 0.2171(2) 0.1221(2) 0.8019(2) 0.0545(10) Uani 1 d . .
C7A C 0.2224(2) 0.1626(2) 0.8616(3) 0.0658(12) Uani 1 d . .
C8A C 0.2747(2) 0.1615(2) 0.9148(3) 0.0746(13) Uani 1 d . .
H8AA H 0.2810(2) 0.1886(2) 0.9534(3) 0.090 Uiso 1 calc R .
C9A C 0.3162(2) 0.1211(2) 0.9101(3) 0.0714(12) Uani 1 d . .
H9AA H 0.3507(2) 0.1203(2) 0.9459(3) 0.086 Uiso 1 calc R .
C10A C 0.3068(2) 0.0804(2) 0.8511(2) 0.0557(10) Uani 1 d . .
C11A C 0.1748(3) 0.2010(2) 0.8647(3) 0.085(2) Uani 1 d . .
H11B H 0.1779(3) 0.2277(2) 0.9037(3) 0.102 Uiso 1 calc R .
C12A C 0.1259(3) 0.1991(2) 0.8127(3) 0.088(2) Uani 1 d . .
H12B H 0.0959(3) 0.2250(2) 0.8159(3) 0.106 Uiso 1 calc R .
C1C C 0.1031(2) 0.0229(2) 0.5896(3) 0.0681(12) Uani 1 d . .
C2C C 0.1424(2) 0.0150(2) 0.5408(3) 0.0761(13) Uani 1 d . .
H2CA H 0.1731(2) 0.0409(2) 0.5419(3) 0.091 Uiso 1 calc R .
C3C C 0.1376(3) -0.0298(3) 0.4906(3) 0.087(2) Uani 1 d . .
H3CA H 0.1644(3) -0.0337(3) 0.4577(3) 0.105 Uiso 1 calc R .
C4C C 0.0938(3) -0.0684(3) 0.4893(3) 0.094(2) Uani 1 d . .
H4CA H 0.0901(3) -0.0986(3) 0.4549(3) 0.113 Uiso 1 calc R .
C5C C 0.0548(3) -0.0630(3) 0.5386(4) 0.094(2) Uani 1 d . .
H5CA H 0.0254(3) -0.0903(3) 0.5379(4) 0.113 Uiso 1 calc R .
C6C C 0.0580(2) -0.0176(2) 0.5899(3) 0.0776(14) Uani 1 d . .
C7C C 0.0151(2) -0.0157(3) 0.6450(4) 0.114(2) Uani 1 d . .
H7CA H -0.0170(11) 0.0092(17) 0.6254(14) 0.170 Uiso 1 calc R .
H7CB H 0.0348(6) -0.0016(20) 0.6932(9) 0.170 Uiso 1 calc R .
H7CC H 0.0004(16) -0.0535(5) 0.6512(21) 0.170 Uiso 1 calc R .
C1D C 0.3461(2) 0.0295(2) 0.8501(2) 0.0589(10) Uani 1 d . .
C2D C 0.3294(2) -0.0211(2) 0.8808(3) 0.0693(12) Uani 1 d . .
C3D C 0.3621(3) -0.0700(3) 0.8746(3) 0.098(2) Uani 1 d . .
H3DA H 0.3502(3) -0.1046(3) 0.8928(3) 0.118 Uiso 1 calc R .
C4D C 0.4115(3) -0.0685(3) 0.8422(4) 0.112(2) Uani 1 d . .
H4DA H 0.4329(3) -0.1018(3) 0.8388(4) 0.134 Uiso 1 calc R .
C5D C 0.4295(2) -0.0182(3) 0.8150(3) 0.097(2) Uani 1 d . .
H5DA H 0.4633(2) -0.0176(3) 0.7933(3) 0.116 Uiso 1 calc R .
C6D C 0.3982(2) 0.0324(2) 0.8191(3) 0.0728(13) Uani 1 d . .
C7D C 0.4202(2) 0.0881(3) 0.7929(3) 0.097(2) Uani 1 d . .
H7DA H 0.4256(17) 0.1149(6) 0.8341(7) 0.145 Uiso 1 calc R .
H7DB H 0.3920(9) 0.1030(9) 0.7516(16) 0.145 Uiso 1 calc R .
H7DC H 0.4570(9) 0.0819(4) 0.7761(22) 0.145 Uiso 1 calc R .
C8D C 0.2779(2) -0.0222(2) 0.9220(3) 0.091(2) Uani 1 d . .
H8DA H 0.2714(11) -0.0606(4) 0.9373(20) 0.137 Uiso 1 calc R .
H8DB H 0.2434(5) -0.0085(16) 0.8889(8) 0.137 Uiso 1 calc R .
H8DC H 0.2861(8) 0.0019(14) 0.9661(13) 0.137 Uiso 1 calc R .
N1B N 0.28136(13) -0.02284(13) 0.6536(2) 0.0468(7) Uani 1 d . .
N2B N 0.29742(13) 0.08933(12) 0.6228(2) 0.0464(7) Uani 1 d . .
C1B C 0.2707(2) -0.0784(2) 0.6640(2) 0.0539(10) Uani 1 d . .
C2B C 0.3119(2) -0.1200(2) 0.6525(3) 0.0686(12) Uani 1 d . .
H2BA H 0.3047(2) -0.1582(2) 0.6623(3) 0.082 Uiso 1 calc R .
C3B C 0.3619(2) -0.1059(2) 0.6278(3) 0.0691(12) Uani 1 d . .
H3BA H 0.3890(2) -0.1340(2) 0.6211(3) 0.083 Uiso 1 calc R .
C4B C 0.3728(2) -0.0486(2) 0.6123(2) 0.0575(10) Uani 1 d . .
C5B C 0.3315(2) -0.0082(2) 0.6270(2) 0.0463(9) Uani 1 d . .
C6B C 0.3399(2) 0.0516(2) 0.6106(2) 0.0477(9) Uani 1 d . .
C7B C 0.3905(2) 0.0676(2) 0.5813(2) 0.0607(11) Uani 1 d . .
C8B C 0.3962(2) 0.1254(2) 0.5652(3) 0.0759(14) Uani 1 d . .
H8BA H 0.4290(2) 0.1383(2) 0.5465(3) 0.091 Uiso 1 calc R .
C9B C 0.3537(2) 0.1629(2) 0.5768(3) 0.0762(14) Uani 1 d . .
H9BA H 0.3578(2) 0.2014(2) 0.5661(3) 0.091 Uiso 1 calc R .
C10B C 0.3037(2) 0.1443(2) 0.6048(2) 0.0580(10) Uani 1 d . .
C11B C 0.4320(2) 0.0248(2) 0.5683(3) 0.0721(13) Uani 1 d . .
H11A H 0.4654(2) 0.0356(2) 0.5495(3) 0.087 Uiso 1 calc R .
C12B C 0.4235(2) -0.0304(2) 0.5826(3) 0.0731(13) Uani 1 d . .
H12A H 0.4509(2) -0.0573(2) 0.5732(3) 0.088 Uiso 1 calc R .
C1E C 0.2149(2) -0.0940(2) 0.6891(2) 0.0568(10) Uani 1 d . .
C2E C 0.1994(2) -0.0657(2) 0.7511(3) 0.0676(12) Uani 1 d . .
H2EA H 0.2239(2) -0.0371(2) 0.7750(3) 0.081 Uiso 1 calc R .
C3E C 0.1484(2) -0.0791(2) 0.7781(3) 0.0848(15) Uani 1 d . .
H3EA H 0.1389(2) -0.0600(2) 0.8199(3) 0.102 Uiso 1 calc R .
C4E C 0.1120(2) -0.1211(2) 0.7422(3) 0.088(2) Uani 1 d . .
H4EA H 0.0777(2) -0.1306(2) 0.7600(3) 0.106 Uiso 1 calc R .
C5E C 0.1262(2) -0.1491(2) 0.6801(3) 0.0812(14) Uani 1 d . .
H5EA H 0.1007(2) -0.1769(2) 0.6560(3) 0.097 Uiso 1 calc R .
C6E C 0.1777(2) -0.1368(2) 0.6521(3) 0.0657(11) Uani 1 d . .
C7E C 0.1895(2) -0.1685(2) 0.5829(3) 0.088(2) Uani 1 d . .
H7EA H 0.2154(14) -0.2001(10) 0.5984(3) 0.133 Uiso 1 calc R .
H7EB H 0.2076(16) -0.1431(5) 0.5516(11) 0.133 Uiso 1 calc R .
H7EC H 0.1531(3) -0.1825(14) 0.5545(12) 0.133 Uiso 1 calc R .
C1F C 0.2569(2) 0.1852(2) 0.6159(3) 0.0630(11) Uani 1 d . .
C2F C 0.2064(2) 0.1896(2) 0.5613(3) 0.0756(14) Uani 1 d . .
C3F C 0.1622(3) 0.2277(3) 0.5745(4) 0.107(2) Uani 1 d . .
H3FA H 0.1271(3) 0.2302(3) 0.5400(4) 0.128 Uiso 1 calc R .
C4F C 0.1710(4) 0.2618(3) 0.6395(5) 0.125(3) Uani 1 d . .
H4FA H 0.1414(4) 0.2865(3) 0.6486(5) 0.150 Uiso 1 calc R .
C5F C 0.2227(4) 0.2591(3) 0.6900(4) 0.114(2) Uani 1 d . .
H5FA H 0.2286(4) 0.2837(3) 0.7315(4) 0.137 Uiso 1 calc R .
C6F C 0.2663(3) 0.2208(2) 0.6806(3) 0.084(2) Uani 1 d . .
C7F C 0.3215(3) 0.2193(3) 0.7378(3) 0.108(2) Uani 1 d . .
H7FA H 0.3532(5) 0.2346(18) 0.7158(9) 0.162 Uiso 1 calc R .
H7FB H 0.3303(11) 0.1805(3) 0.7533(20) 0.162 Uiso 1 calc R .
H7FC H 0.3165(8) 0.2417(16) 0.7812(12) 0.162 Uiso 1 calc R .
C8F C 0.1991(3) 0.1578(2) 0.4872(3) 0.096(2) Uani 1 d . .
H8FA H 0.2202(15) 0.1772(10) 0.4531(9) 0.144 Uiso 1 calc R .
H8FB H 0.1581(3) 0.1561(16) 0.4651(12) 0.144 Uiso 1 calc R .
H8FC H 0.2142(17) 0.1197(6) 0.4960(4) 0.144 Uiso 1 calc R .
P1 P 0.53508(6) 0.22219(6) 0.48208(10) 0.0820(4) Uani 1 d . .
F1 F 0.6002(2) 0.2170(2) 0.4680(3) 0.1300(13) Uani 1 d . .
F2 F 0.5176(3) 0.2122(3) 0.3938(3) 0.219(3) Uani 1 d . .
F3 F 0.4714(2) 0.2254(2) 0.4935(4) 0.215(3) Uani 1 d . .
F4 F 0.5605(3) 0.2303(2) 0.5667(3) 0.185(2) Uani 1 d . .
F5 F 0.5378(2) 0.2873(2) 0.4689(4) 0.180(2) Uani 1 d . .
F6 F 0.5341(2) 0.15560(14) 0.4951(3) 0.1393(15) Uani 1 d . .
O1X O 0.4965(6) 0.2407(5) 0.7167(5) 0.146(4) Uani 0.50 d P .
C2X C 0.4682(6) 0.2864(7) 0.6625(10) 0.149(7) Uani 0.50 d P .
H2XA H 0.4446(6) 0.3112(7) 0.6876(10) 0.179 Uiso 0.50 d PR .
H2XB H 0.4438(6) 0.2687(7) 0.6198(10) 0.179 Uiso 0.50 d PR .
H2XC H 0.4978(6) 0.3086(7) 0.6443(10) 0.179 Uiso 0.50 d PR .
O1Y O 0.5000 0.1704(40) 0.2500 0.358(54) Uiso 0.26(2) d SP .
C2Y C 0.5000 0.2183(39) 0.2500 0.252(36) Uiso 0.26(2) d SP .

loop_
_atom_type_symbol
_atom_type_description
_atom_type_scat_dispersion_real
_atom_type_scat_dispersion_imag
_atom_type_scat_source
C C 0.0033 0.0016 'International Tables Vol C Tables 4.2.6.8 and 6.1.1.4'
H H 0.0000 0.0000 'International Tables Vol C Tables 4.2.6.8 and 6.1.1.4'
N N 0.0061 0.0033 'International Tables Vol C Tables 4.2.6.8 and 6.1.1.4'
F F 0.0171 0.0103 'International Tables Vol C Tables 4.2.6.8 and 6.1.1.4'
P P 0.1023 0.0942 'International Tables Vol C Tables 4.2.6.8 and 6.1.1.4'
Cu Cu 0.3201 1.2651 'International Tables Vol C Tables 4.2.6.8 and 6.1.1.4'
O O 0.0106 0.0060 'International Tables Vol C Tables 4.2.6.8 and 6.1.1.4'

loop_
_geom_angle_atom_site_label_1
_geom_angle_atom_site_label_2
_geom_angle_atom_site_label_3
_geom_angle
_geom_angle_site_symmetry_1
_geom_angle_site_symmetry_3
_geom_angle_publ_flag
N1A Cu1 N1B 143.59(13) . . ?
N1A Cu1 N2B 120.74(13) . . ?
N1B Cu1 N2B 81.86(12) . . ?
N1A Cu1 N2A 81.26(13) . . ?
N1B Cu1 N2A 122.99(12) . . ?
N2B Cu1 N2A 104.77(12) . . ?
C1A N1A C5A 118.6(4) . . ?
C1A N1A Cu1 129.5(3) . . ?
C5A N1A Cu1 111.0(3) . . ?
C10A N2A C6A 118.8(3) . . ?
C10A N2A Cu1 132.5(3) . . ?
C6A N2A Cu1 107.4(2) . . ?
N1A C1A C2A 120.8(5) . . ?
N1A C1A C1C 118.2(4) . . ?
C2A C1A C1C 121.1(4) . . ?
C3A C2A C1A 119.8(5) . . ?
C2A C3A C4A 120.6(5) . . ?
C3A C4A C5A 116.6(5) . . ?
C3A C4A C12A 124.4(5) . . ?
C5A C4A C12A 119.1(5) . . ?
N1A C5A C4A 123.2(4) . . ?
N1A C5A C6A 117.6(3) . . ?
C4A C5A C6A 119.1(4) . . ?
N2A C6A C7A 122.8(4) . . ?
N2A C6A C5A 117.4(3) . . ?
C7A C6A C5A 119.8(4) . . ?
C8A C7A C6A 116.8(4) . . ?
C8A C7A C11A 124.3(4) . . ?
C6A C7A C11A 118.9(5) . . ?
C9A C8A C7A 120.3(4) . . ?
C8A C9A C10A 119.8(5) . . ?
N2A C10A C9A 121.3(4) . . ?
N2A C10A C1D 116.4(3) . . ?
C9A C10A C1D 122.1(4) . . ?
C12A C11A C7A 121.1(5) . . ?
C11A C12A C4A 122.0(5) . . ?
C2C C1C C6C 118.8(5) . . ?
C2C C1C C1A 120.4(4) . . ?
C6C C1C C1A 120.7(4) . . ?
C3C C2C C1C 122.0(5) . . ?
C4C C3C C2C 119.7(5) . . ?
C3C C4C C5C 120.0(6) . . ?
C4C C5C C6C 121.8(5) . . ?
C5C C6C C1C 117.6(5) . . ?
C5C C6C C7C 118.9(5) . . ?
C1C C6C C7C 123.4(5) . . ?
C2D C1D C6D 120.7(4) . . ?
C2D C1D C10A 117.5(4) . . ?
C6D C1D C10A 121.8(4) . . ?
C1D C2D C3D 118.7(5) . . ?
C1D C2D C8D 120.5(5) . . ?
C3D C2D C8D 120.8(5) . . ?
C4D C3D C2D 121.2(6) . . ?
C3D C4D C5D 120.2(6) . . ?
C4D C5D C6D 121.2(6) . . ?
C5D C6D C1D 117.8(5) . . ?
C5D C6D C7D 120.7(5) . . ?
C1D C6D C7D 121.4(5) . . ?
C1B N1B C5B 118.5(3) . . ?
C1B N1B Cu1 129.2(3) . . ?
C5B N1B Cu1 111.6(2) . . ?
C10B N2B C6B 118.1(3) . . ?
C10B N2B Cu1 132.8(3) . . ?
C6B N2B Cu1 108.3(2) . . ?
N1B C1B C2B 120.4(4) . . ?
N1B C1B C1E 118.1(3) . . ?
C2B C1B C1E 121.5(4) . . ?
C3B C2B C1B 121.4(4) . . ?
C2B C3B C4B 119.6(4) . . ?
C5B C4B C3B 117.2(4) . . ?
C5B C4B C12B 119.8(4) . . ?
C3B C4B C12B 123.1(4) . . ?
N1B C5B C4B 122.7(4) . . ?
N1B C5B C6B 117.6(3) . . ?
C4B C5B C6B 119.6(3) . . ?
N2B C6B C7B 123.6(4) . . ?
N2B C6B C5B 117.8(3) . . ?
C7B C6B C5B 118.6(4) . . ?
C8B C7B C6B 116.6(4) . . ?
C8B C7B C11B 123.7(4) . . ?
C6B C7B C11B 119.7(4) . . ?
C9B C8B C7B 119.8(4) . . ?
C8B C9B C10B 121.1(4) . . ?
N2B C10B C9B 120.8(4) . . ?
N2B C10B C1F 118.4(4) . . ?
C9B C10B C1F 120.8(4) . . ?
C12B C11B C7B 121.3(4) . . ?
C11B C12B C4B 121.0(4) . . ?
C2E C1E C6E 119.6(4) . . ?
C2E C1E C1B 118.8(4) . . ?
C6E C1E C1B 121.6(4) . . ?
C3E C2E C1E 121.4(5) . . ?
C4E C3E C2E 119.2(5) . . ?
C3E C4E C5E 120.2(5) . . ?
C4E C5E C6E 121.9(5) . . ?
C5E C6E C1E 117.8(4) . . ?
C5E C6E C7E 118.7(4) . . ?
C1E C6E C7E 123.5(4) . . ?
C2F C1F C6F 121.6(5) . . ?
C2F C1F C10B 119.7(4) . . ?
C6F C1F C10B 118.6(5) . . ?
C1F C2F C3F 118.3(5) . . ?
C1F C2F C8F 122.3(4) . . ?
C3F C2F C8F 119.3(6) . . ?
C4F C3F C2F 119.8(7) . . ?
C5F C4F C3F 120.5(6) . . ?
C4F C5F C6F 121.5(6) . . ?
C5F C6F C1F 118.1(6) . . ?
C5F C6F C7F 119.2(6) . . ?
C1F C6F C7F 122.7(5) . . ?
F3 P1 F4 94.3(4) . . ?
F3 P1 F5 92.2(2) . . ?
F4 P1 F5 90.6(3) . . ?
F3 P1 F2 93.3(4) . . ?
F4 P1 F2 172.4(3) . . ?
F5 P1 F2 90.1(3) . . ?
F3 P1 F1 177.8(3) . . ?
F4 P1 F1 87.5(3) . . ?
F5 P1 F1 89.2(2) . . ?
F2 P1 F1 85.0(3) . . ?
F3 P1 F6 89.4(2) . . ?
F4 P1 F6 89.4(3) . . ?
F5 P1 F6 178.4(2) . . ?
F2 P1 F6 89.6(3) . . ?
F1 P1 F6 89.2(2) . . ?
O1X O1X C2X 128.2(9) 2_656 . ?

loop_
_geom_bond_atom_site_label_1
_geom_bond_atom_site_label_2
_geom_bond_distance
_geom_bond_site_symmetry_2
_geom_bond_publ_flag
Cu1 N1A 2.002(3) . ?
Cu1 N1B 2.018(3) . ?
Cu1 N2B 2.131(3) . ?
Cu1 N2A 2.136(3) . ?
N1A C1A 1.338(5) . ?
N1A C5A 1.368(5) . ?
N2A C10A 1.339(5) . ?
N2A C6A 1.356(5) . ?
C1A C2A 1.420(7) . ?
C1A C1C 1.493(7) . ?
C2A C3A 1.362(8) . ?
C3A C4A 1.398(7) . ?
C4A C5A 1.405(6) . ?
C4A C12A 1.433(7) . ?
C5A C6A 1.440(6) . ?
C6A C7A 1.415(6) . ?
C7A C8A 1.400(7) . ?
C7A C11A 1.428(7) . ?
C8A C9A 1.359(7) . ?
C9A C10A 1.410(6) . ?
C10A C1D 1.499(6) . ?
C11A C12A 1.331(7) . ?
C1C C2C 1.376(6) . ?
C1C C6C 1.408(7) . ?
C2C C3C 1.373(7) . ?
C3C C4C 1.352(8) . ?
C4C C5C 1.372(8) . ?
C5C C6C 1.396(8) . ?
C6C C7C 1.514(7) . ?
C1D C2D 1.387(6) . ?
C1D C6D 1.411(6) . ?
C2D C3D 1.388(7) . ?
C2D C8D 1.505(7) . ?
C3D C4D 1.367(9) . ?
C4D C5D 1.366(9) . ?
C5D C6D 1.396(8) . ?
C6D C7D 1.503(7) . ?
N1B C1B 1.341(5) . ?
N1B C5B 1.371(5) . ?
N2B C10B 1.339(5) . ?
N2B C6B 1.365(5) . ?
C1B C2B 1.402(6) . ?
C1B C1E 1.484(6) . ?
C2B C3B 1.347(6) . ?
C3B C4B 1.400(6) . ?
C4B C5B 1.400(5) . ?
C4B C12B 1.431(6) . ?
C5B C6B 1.449(5) . ?
C6B C7B 1.411(5) . ?
C7B C8B 1.393(6) . ?
C7B C11B 1.432(6) . ?
C8B C9B 1.358(7) . ?
C9B C10B 1.405(6) . ?
C10B C1F 1.483(6) . ?
C11B C12B 1.338(7) . ?
C1E C2E 1.391(6) . ?
C1E C6E 1.406(6) . ?
C2E C3E 1.385(6) . ?
C3E C4E 1.376(7) . ?
C4E C5E 1.378(7) . ?
C5E C6E 1.399(7) . ?
C6E C7E 1.508(6) . ?
C1F C2F 1.387(7) . ?
C1F C6F 1.410(7) . ?
C2F C3F 1.407(7) . ?
C2F C8F 1.502(7) . ?
C3F C4F 1.394(10) . ?
C4F C5F 1.366(10) . ?
C5F C6F 1.381(8) . ?
C6F C7F 1.487(8) . ?
P1 F3 1.522(4) . ?
P1 F4 1.536(5) . ?
P1 F5 1.544(4) . ?
P1 F2 1.575(5) . ?
P1 F1 1.573(4) . ?
P1 F6 1.575(3) . ?
O1X O1X 1.17(2) 2_656 ?
O1X C2X 1.51(2) . ?
O1Y C2Y 1.12(10) . ?
